data_2018005
loop_
_publ_author_name
'Bond, Andrew D.'
'Foghmoes, S\/oren P. V.'
'Warner, Terence E.'

_publ_section_title
;
 Copper(II) manganese(II) orthophosphate, Cu~0.5~Mn~2.5~(PO~4~)~2~
;
_journal_coeditor_code FA3246
_journal_issue 3
_journal_name_full 'Acta Crystallographica Section C'
_journal_page_first i21
_journal_page_last i23
_journal_paper_doi 10.1107/S0108270110054156
_journal_volume 67
_journal_year 2011
_chemical_formula_iupac 'Cu0.5 Mn2.5 (P O4)2'
_chemical_formula_moiety 'Cu0.5 Mn2.5 O8 P2'
_chemical_formula_sum 'Cu0.5 Mn2.5 O8 P2'
_chemical_formula_weight 359.06
_chemical_name_systematic
;
Copper(II) manganese(II) orthophosphate
;
_space_group_IT_number 14
_symmetry_cell_setting monoclinic
_symmetry_space_group_name_Hall '-P 2ybc'
_symmetry_space_group_name_H-M 'P 1 21/c 1'
_atom_sites_solution_primary direct
_atom_sites_solution_secondary difmap
_cell_angle_alpha 90.00
_cell_angle_beta 98.712(2)
_cell_angle_gamma 90.00
_cell_formula_units_Z 4
_cell_length_a 8.8428(3)
_cell_length_b 11.5331(4)
_cell_length_c 6.0539(2)
_cell_measurement_reflns_used 7320
_cell_measurement_temperature 298(2)
_cell_measurement_theta_max 28.35
_cell_measurement_theta_min 2.92
_cell_volume 610.28(4)
_computing_cell_refinement 'SAINT (Bruker, 2003)'
_computing_data_collection 'APEX2 (Bruker Nonius, 2004)'
_computing_data_reduction 'SAINT (Bruker, 2003)'
_computing_molecular_graphics 'SHELXTL (Sheldrick, 2008)'
_computing_publication_material
;
SHELXTL (Sheldrick, 2008) and ATOMS (Dowty, 1997)
;
_computing_structure_refinement 'SHELXTL (Sheldrick, 2008)'
_computing_structure_solution 'SHELXTL (Sheldrick, 2008)'
_diffrn_ambient_temperature 298(2)
_diffrn_measured_fraction_theta_full 0.991
_diffrn_measured_fraction_theta_max 0.991
_diffrn_measurement_device_type 'Bruker Nonius X8 APEXII CCD area-detector'
_diffrn_measurement_method 'thin-slice \w and \f'
_diffrn_radiation_monochromator graphite
_diffrn_radiation_source 'fine-focus sealed tube'
_diffrn_radiation_type MoK\a
_diffrn_radiation_wavelength 0.71073
_diffrn_reflns_av_R_equivalents 0.0258
_diffrn_reflns_av_sigmaI/netI 0.0144
_diffrn_reflns_limit_h_max 11
_diffrn_reflns_limit_h_min -11
_diffrn_reflns_limit_k_max 15
_diffrn_reflns_limit_k_min -15
_diffrn_reflns_limit_l_max 8
_diffrn_reflns_limit_l_min -7
_diffrn_reflns_number 11353
_diffrn_reflns_theta_full 28.39
_diffrn_reflns_theta_max 28.39
_diffrn_reflns_theta_min 3.53
_diffrn_standards_number 0
_exptl_absorpt_coefficient_mu 7.354
_exptl_absorpt_correction_T_max 0.696
_exptl_absorpt_correction_T_min 0.467
_exptl_absorpt_correction_type multi-scan
_exptl_absorpt_process_details '(SADABS; Sheldrick, 2003)'
_exptl_crystal_colour orange
_exptl_crystal_density_diffrn 3.908
_exptl_crystal_density_method 'not measured'
_exptl_crystal_description block
_exptl_crystal_F_000 684
_exptl_crystal_size_max 0.15
_exptl_crystal_size_mid 0.10
_exptl_crystal_size_min 0.05
_refine_diff_density_max 0.470
_refine_diff_density_min -0.625
_refine_ls_extinction_method none
_refine_ls_goodness_of_fit_ref 1.092
_refine_ls_matrix_type full
_refine_ls_number_parameters 127
_refine_ls_number_reflns 1519
_refine_ls_number_restraints 0
_refine_ls_restrained_S_all 1.092
_refine_ls_R_factor_all 0.0202
_refine_ls_R_factor_gt 0.0189
_refine_ls_shift/su_max 0.000
_refine_ls_shift/su_mean 0.000
_refine_ls_structure_factor_coef Fsqd
_refine_ls_weighting_details 'calc w = 1/[\s^2^(Fo^2^)+(0.0252P)^2^+0.7868P] where P=(Fo^2^+2Fc^2^)/3'
_refine_ls_weighting_scheme calc
_refine_ls_wR_factor_gt 0.0493
_refine_ls_wR_factor_ref 0.0497
_reflns_number_gt 1429
_reflns_number_total 1519
_reflns_threshold_expression I>2\s(I)
_cod_data_source_file fa3246.cif
_cod_data_source_block I
_cod_original_sg_symbol_H-M 'P 21/c'
_cod_database_code 2018005
_cod_database_fobs_code 2018005

loop_
_symmetry_equiv_pos_as_xyz
'x, y, z'
'-x, y+1/2, -z+1/2'
'-x, -y, -z'
'x, -y-1/2, z-1/2'

loop_
_atom_site_type_symbol
_atom_site_label
_atom_site_fract_x
_atom_site_fract_y
_atom_site_fract_z
_atom_site_U_iso_or_equiv
_atom_site_adp_type
_atom_site_calc_flag
_atom_site_refinement_flags
_atom_site_occupancy
_atom_site_disorder_assembly
_atom_site_disorder_group
Mn Mn1 0.44619(4) 0.11505(3) 0.83631(6) 0.01687(9) Uani d . 1 . .
Mn Mn2 0.2268(2) 0.07582(16) 0.3304(4) 0.0148(3) Uani d P 0.50 . .
Cu Cu2 0.19592(18) 0.04626(13) 0.3257(3) 0.0125(2) Uani d P 0.50 . .
Mn Mn3 0.86759(4) 0.30779(3) 0.61972(5) 0.01218(9) Uani d . 1 . .
P P1 0.59366(5) 0.13888(5) 0.39187(8) 0.00892(11) Uani d . 1 . .
P P2 0.10749(6) 0.08236(5) 0.80618(8) 0.01092(11) Uani d . 1 . .
O O1 0.57187(17) 0.06845(13) 0.1746(2) 0.0133(3) Uani d . 1 . .
O O2 -0.01553(17) 0.17335(14) 0.8278(3) 0.0164(3) Uani d . 1 . .
O O3 0.45012(19) 0.20849(14) 0.4172(3) 0.0191(3) Uani d . 1 . .
O O4 0.20291(18) 0.11644(15) 0.6247(3) 0.0196(3) Uani d . 1 . .
O O5 0.72889(19) 0.22124(15) 0.3750(3) 0.0194(3) Uani d . 1 . .
O O6 0.22673(18) 0.07638(16) 1.0179(3) 0.0209(4) Uani d . 1 . .
O O7 0.63048(17) 0.06365(13) 0.6033(2) 0.0131(3) Uani d . 1 . .
O O8 0.03078(17) -0.03736(13) 0.7549(2) 0.0150(3) Uani d . 1 . .

loop_
_atom_site_aniso_label
_atom_site_aniso_U_11
_atom_site_aniso_U_22
_atom_site_aniso_U_33
_atom_site_aniso_U_12
_atom_site_aniso_U_13
_atom_site_aniso_U_23
Mn1 0.01465(17) 0.01020(17) 0.02495(18) -0.00058(12) 0.00043(13) -0.00299(12)
Mn2 0.0161(8) 0.0201(9) 0.0080(4) 0.0054(5) 0.0007(5) -0.0001(5)
Cu2 0.0097(5) 0.0200(7) 0.0074(3) 0.0055(4) 0.0005(3) 0.0003(4)
Mn3 0.01220(15) 0.01308(16) 0.01137(15) -0.00434(11) 0.00213(11) -0.00239(11)
P1 0.0089(2) 0.0075(2) 0.0106(2) -0.00080(17) 0.00200(17) 0.00017(17)
P2 0.0093(2) 0.0121(3) 0.0114(2) 0.00237(18) 0.00160(17) -0.00030(18)
O1 0.0164(7) 0.0110(7) 0.0121(7) 0.0005(6) 0.0012(5) -0.0013(5)
O2 0.0144(7) 0.0161(8) 0.0190(7) 0.0065(6) 0.0030(6) 0.0011(6)
O3 0.0209(8) 0.0149(8) 0.0237(8) 0.0082(6) 0.0107(6) 0.0037(6)
O4 0.0159(7) 0.0242(9) 0.0200(8) -0.0012(6) 0.0072(6) 0.0048(6)
O5 0.0199(8) 0.0214(8) 0.0169(7) -0.0131(7) 0.0032(6) -0.0001(6)
O6 0.0125(7) 0.0331(10) 0.0161(7) 0.0059(7) -0.0016(6) -0.0060(7)
O7 0.0146(7) 0.0127(7) 0.0117(7) -0.0002(6) 0.0009(5) 0.0018(5)
O8 0.0159(7) 0.0122(7) 0.0165(7) 0.0000(6) 0.0013(6) -0.0001(6)

loop_
_atom_type_symbol
_atom_type_description
_atom_type_scat_dispersion_real
_atom_type_scat_dispersion_imag
_atom_type_scat_source
O O 0.0106 0.0060 'International Tables Vol C Tables 4.2.6.8 and 6.1.1.4'
P P 0.1023 0.0942 'International Tables Vol C Tables 4.2.6.8 and 6.1.1.4'
Mn Mn 0.3368 0.7283 'International Tables Vol C Tables 4.2.6.8 and 6.1.1.4'
Cu Cu 0.3201 1.2651 'International Tables Vol C Tables 4.2.6.8 and 6.1.1.4'

loop_
_geom_angle_atom_site_label_1
_geom_angle_atom_site_label_2
_geom_angle_atom_site_label_3
_geom_angle_site_symmetry_1
_geom_angle_site_symmetry_3
_geom_angle
_geom_angle_publ_flag
O3 Mn1 O1 4_566 3_656 167.31(6) ?
O3 Mn1 O1 4_566 1_556 91.78(6) ?
O1 Mn1 O1 3_656 1_556 79.28(6) ?
O3 Mn1 O4 4_566 . 95.92(6) ?
O1 Mn1 O4 3_656 . 86.04(6) ?
O1 Mn1 O4 1_556 . 142.37(6) ?
O3 Mn1 O7 4_566 . 113.04(6) ?
O1 Mn1 O7 3_656 . 77.81(5) ?
O1 Mn1 O7 1_556 . 101.07(5) ?
O4 Mn1 O7 . . 109.44(5) ?
O3 Mn1 O6 4_566 . 93.39(6) ?
O1 Mn1 O6 3_656 . 76.58(6) ?
O1 Mn1 O6 1_556 . 82.01(6) ?
O4 Mn1 O6 . . 60.84(5) ?
O7 Mn1 O6 . . 153.13(6) ?
O4 Mn2 O6 . 1_554 164.03(15) ?
O4 Mn2 O7 . 3_656 99.43(12) ?
O6 Mn2 O7 1_554 3_656 96.06(12) ?
O4 Mn2 O8 . 3_556 90.65(10) ?
O6 Mn2 O8 1_554 3_556 85.76(10) ?
O7 Mn2 O8 3_656 3_556 116.92(9) ?
O4 Mn2 O3 . . 81.17(9) ?
O6 Mn2 O3 1_554 . 95.11(9) ?
O7 Mn2 O3 3_656 . 89.75(9) ?
O8 Mn2 O3 3_556 . 153.14(12) ?
O6 Cu2 O4 1_554 . 144.21(10) ?
O6 Cu2 O7 1_554 3_656 96.02(10) ?
O4 Cu2 O7 . 3_656 98.47(10) ?
O6 Cu2 O8 1_554 3_556 93.21(10) ?
O4 Cu2 O8 . 3_556 97.83(10) ?
O7 Cu2 O8 3_656 3_556 137.37(9) ?
O5 Mn3 O8 . 2_656 149.52(7) ?
O5 Mn3 O5 . 4_566 95.79(6) ?
O8 Mn3 O5 2_656 4_566 97.67(6) ?
O5 Mn3 O2 . 1_655 104.76(7) ?
O8 Mn3 O2 2_656 1_655 105.09(6) ?
O5 Mn3 O2 4_566 1_655 75.08(6) ?
O5 Mn3 O2 . 4_665 76.54(6) ?
O8 Mn3 O2 2_656 4_665 88.77(6) ?
O5 Mn3 O2 4_566 4_665 172.29(6) ?
O2 Mn3 O2 1_655 4_665 107.42(6) ?
O3 P1 O1 . . 111.46(9) ?
O3 P1 O7 . . 106.66(9) ?
O1 P1 O7 . . 113.45(9) ?
O3 P1 O5 . . 110.30(10) ?
O1 P1 O5 . . 105.51(9) ?
O7 P1 O5 . . 109.49(9) ?
O2 P2 O6 . . 111.53(9) ?
O2 P2 O4 . . 111.13(9) ?
O6 P2 O4 . . 103.13(9) ?
O2 P2 O8 . . 109.44(9) ?
O6 P2 O8 . . 110.62(9) ?
O4 P2 O8 . . 110.88(9) ?
P1 O1 Mn1 . 3_656 123.65(9) ?
P1 O1 Mn1 . 1_554 129.57(9) ?
Mn1 O1 Mn1 3_656 1_554 100.72(6) ?
P2 O2 Mn3 . 1_455 136.52(10) ?
P2 O2 Mn3 . 4_466 124.43(9) ?
Mn3 O2 Mn3 1_455 4_466 99.02(6) ?
P1 O3 Mn1 . 4_565 118.15(9) ?
P1 O3 Mn2 . . 107.46(10) ?
Mn1 O3 Mn2 4_565 . 124.31(9) ?
P2 O4 Mn2 . . 139.97(12) ?
P2 O4 Cu2 . . 127.37(11) ?
P2 O4 Mn1 . . 99.58(8) ?
Mn2 O4 Mn1 . . 106.96(9) ?
Cu2 O4 Mn1 . . 113.52(9) ?
P1 O5 Mn3 . . 129.89(9) ?
P1 O5 Mn3 . 4_565 119.10(9) ?
Mn3 O5 Mn3 . 4_565 104.73(7) ?
P2 O6 Mn2 . 1_556 137.07(12) ?
P2 O6 Cu2 . 1_556 128.87(11) ?
P2 O6 Mn1 . . 96.29(8) ?
Mn2 O6 Mn1 1_556 . 125.32(9) ?
Cu2 O6 Mn1 1_556 . 134.85(9) ?
P1 O7 Cu2 . 3_656 126.76(10) ?
P1 O7 Mn2 . 3_656 130.73(11) ?
P1 O7 Mn1 . . 105.91(8) ?
Cu2 O7 Mn1 3_656 . 127.23(8) ?
Mn2 O7 Mn1 3_656 . 122.37(9) ?
P2 O8 Cu2 . 3_556 119.25(10) ?
P2 O8 Mn3 . 2_646 122.54(9) ?
Cu2 O8 Mn3 3_556 2_646 113.98(8) ?
P2 O8 Mn2 . 3_556 127.25(10) ?
Mn3 O8 Mn2 2_646 3_556 105.87(8) ?

loop_
_geom_bond_atom_site_label_1
_geom_bond_atom_site_label_2
_geom_bond_site_symmetry_2
_geom_bond_distance
_geom_bond_publ_flag
Mn1 O1 1_556 2.2425(15) y
Mn1 O1 3_656 2.1226(15) y
Mn1 O3 4_566 2.0923(16) y
Mn1 O4 . 2.3314(17) y
Mn1 O6 . 2.4125(17) y
Mn1 O7 . 2.3861(15) y
Mn2 O3 . 2.491(2) y
Mn2 O4 . 1.885(3) y
Mn2 O6 1_554 1.891(3) y
Mn2 O7 3_656 2.047(3) y
Mn2 O8 3_556 2.301(2) y
Cu2 O7 3_656 1.987(2) y
Cu2 O6 1_554 1.955(2) y
Cu2 O4 . 1.975(2) y
Cu2 O8 3_556 1.993(2) y
Mn3 O2 1_655 2.1597(16) y
Mn3 O2 4_665 2.1892(16) y
Mn3 O5 . 2.0359(16) y
Mn3 O5 4_566 2.1398(16) y
Mn3 O8 2_656 2.0896(15) y
P1 O1 . 1.5331(15) ?
P1 O3 . 1.5291(16) ?
P1 O5 . 1.5426(16) ?
P1 O7 . 1.5397(15) ?
P2 O2 . 1.5312(16) ?
P2 O4 . 1.5346(16) ?
P2 O6 . 1.5331(16) ?
P2 O8 . 1.5490(16) ?
O1 Mn1 3_656 2.1226(15) ?
O1 Mn1 1_554 2.2424(15) ?
O2 Mn3 1_455 2.1597(16) ?
O2 Mn3 4_466 2.1893(16) ?
O3 Mn1 4_565 2.0923(16) ?
O5 Mn3 4_565 2.1398(16) ?
O6 Mn2 1_556 1.891(3) ?
O6 Cu2 1_556 1.955(2) ?
O7 Mn2 3_656 2.047(3) ?
O7 Cu2 3_656 1.987(2) ?
O8 Mn2 3_556 2.301(2) ?
O8 Cu2 3_556 1.993(2) ?
O8 Mn3 2_646 2.0896(15) ?
